data_4121728
loop_
_publ_author_name
'Li, Bijie'
'Driess, Matthias'
'Hartwig, John F.'

_publ_section_title
;
 Iridium-catalyzed regioselective silylation of secondary alkyl C-h bonds
 for the synthesis of 1,3-diols.
;
_journal_issue 18
_journal_name_full 'Journal of the American Chemical Society'
_journal_page_first 6586
_journal_page_last 6589
_journal_paper_doi 10.1021/ja5026479
_journal_volume 136
_journal_year 2014
_chemical_absolute_configuration ad
_chemical_formula_sum 'C18 H26 O2'
_chemical_formula_weight 274.39
_chemical_name_common BJL-Cy
_chemical_name_systematic
; 
 compound-4m 
;
_space_group.centring_type P

_space_group_crystal_system orthorhombic
_space_group_IT_number 33
_space_group_name_Hall 'P 2c -2n'
_space_group_name_H-M_alt 'P n a 21'
_symmetry_space_group_name_Hall 'P 2c -2n'
_symmetry_space_group_name_H-M 'P n a 21'
_atom_sites_solution_hydrogens geom
_atom_sites_solution_primary iterative
_atom_sites_solution_secondary difmap
_audit_creation_method SHELXL-2013
_cell_angle_alpha 90
_cell_angle_beta 90
_cell_angle_gamma 90
_cell_formula_units_Z 12
_cell_length_a 8.3783(5)
_cell_length_b 29.7661(16)
_cell_length_c 18.5467(10)
_cell_measurement_reflns_used 9840
_cell_measurement_temperature 100(2)
_cell_measurement_theta_max 68.27
_cell_measurement_theta_min 2.81
_cell_volume 4625.3(4)
_computing_cell_refinement 'Bruker SAINT'
_computing_data_collection 'Bruker APEX2'
_computing_data_reduction 'Bruker SAINT'
_computing_molecular_graphics ORTEP-32
_computing_publication_material WinGX
_computing_structure_refinement SHELXL-2013
_computing_structure_solution SIR-2011
_diffrn_ambient_temperature 100(2)
_diffrn_detector_area_resol_mean 8.366
_diffrn_measured_fraction_theta_full 0.999
_diffrn_measured_fraction_theta_max 0.999
_diffrn_measurement_device_type 'Bruker APEX-II CCD'
_diffrn_measurement_method 'phi and omega scans'
_diffrn_radiation_type CuK\a
_diffrn_radiation_wavelength 1.54178
_diffrn_reflns_av_R_equivalents 0.0264
_diffrn_reflns_av_unetI/netI 0.0201
_diffrn_reflns_Laue_measured_fraction_full 0.999
_diffrn_reflns_Laue_measured_fraction_max 0.999
_diffrn_reflns_limit_h_max 10
_diffrn_reflns_limit_h_min -9
_diffrn_reflns_limit_k_max 33
_diffrn_reflns_limit_k_min -35
_diffrn_reflns_limit_l_max 22
_diffrn_reflns_limit_l_min -22
_diffrn_reflns_number 37084
_diffrn_reflns_point_group_measured_fraction_full 0.977
_diffrn_reflns_point_group_measured_fraction_max 0.977
_diffrn_reflns_theta_full 67.000
_diffrn_reflns_theta_max 68.261
_diffrn_reflns_theta_min 2.807
_diffrn_source 'microfocus rotating anode'
_exptl_absorpt_coefficient_mu 0.582
_exptl_absorpt_correction_T_max 0.929
_exptl_absorpt_correction_T_min 0.846
_exptl_absorpt_correction_type multi-scan
_exptl_absorpt_process_details SADABS
_exptl_crystal_colour colorless
_exptl_crystal_density_diffrn 1.182
_exptl_crystal_description rod
_exptl_crystal_F_000 1800
_exptl_crystal_size_max 0.100
_exptl_crystal_size_mid 0.020
_exptl_crystal_size_min 0.020
_refine_diff_density_max 0.180
_refine_diff_density_min -0.148
_refine_diff_density_rms 0.028
_refine_ls_abs_structure_details
; 
 Flack x determined using 3608 quotients [(I+)-(I-)]/[(I+)+(I-)] 
 (Parsons and Flack (2004), Acta Cryst. A60, s61). 
;
_refine_ls_abs_structure_Flack 0.03(5)
_refine_ls_extinction_method none
_refine_ls_goodness_of_fit_ref 1.027
_refine_ls_hydrogen_treatment constr
_refine_ls_matrix_type full
_refine_ls_number_parameters 547
_refine_ls_number_reflns 8261
_refine_ls_number_restraints 1
_refine_ls_restrained_S_all 1.027
_refine_ls_R_factor_all 0.0319
_refine_ls_R_factor_gt 0.0299
_refine_ls_shift/su_max 0.001
_refine_ls_shift/su_mean 0.000
_refine_ls_structure_factor_coef Fsqd
_refine_ls_weighting_details 'w=1/[\s^2^(Fo^2^)+(0.0441P)^2^+0.7245P] where P=(Fo^2^+2Fc^2^)/3'
_refine_ls_weighting_scheme calc
_refine_ls_wR_factor_gt 0.0774
_refine_ls_wR_factor_ref 0.0789
_reflns_Friedel_coverage 0.892
_reflns_Friedel_fraction_full 0.953
_reflns_Friedel_fraction_max 0.953
_reflns_number_gt 7877
_reflns_number_total 8261
_reflns_threshold_expression 'I > 2\s(I)'
_cod_data_source_file ja5026479_si_003.cif
_cod_data_source_block compound-4m
_cod_depositor_comments
;Adding full bibliography for 4121728--4121730.cif.

The following automatic conversions were performed:

'_space_group.centring_type' value 'primitive' was replaced with the
value 'P' as specified in the replacement file
'/home/antanas/src/cod-tools/trunk/data/replacement-values/replacement_values.lst'.

Automatic conversion script
Id: cif_fix_values 5642 2017-10-24 12:04:52Z antanas 
;
_cod_database_code 4121728
_shelx_space_group_comment
; 
The symmetry employed for this shelxl refinement is uniquely defined 
by the following loop, which should always be used as a source of 
symmetry information in preference to the above space-group names. 
They are only intended as comments. 
;
_shelx_estimated_absorpt_t_min 0.944
_shelx_estimated_absorpt_t_max 0.988
_shelxl_version_number 2013-3

loop_
_space_group_symop_operation_xyz
'x, y, z'
'-x, -y, z+1/2'
'-x+1/2, y+1/2, z+1/2'
'x+1/2, -y+1/2, z'

loop_
_atom_site_label
_atom_site_type_symbol
_atom_site_fract_x
_atom_site_fract_y
_atom_site_fract_z
_atom_site_U_iso_or_equiv
_atom_site_adp_type
_atom_site_occupancy
_atom_site_site_symmetry_order
_atom_site_calc_flag
_atom_site_refinement_flags_posn
_atom_site_refinement_flags_adp
C1 C 0.2722(2) 0.34516(6) 0.11372(11) 0.0239(4) Uani 1 1 d . .
C2 C 0.1140(2) 0.32404(7) 0.13757(11) 0.0274(4) Uani 1 1 d . .
H2A H 0.1310 0.2917 0.1473 0.033 Uiso 1 1 calc R U
H2B H 0.0788 0.3383 0.1830 0.033 Uiso 1 1 calc R U
C3 C -0.0169(2) 0.32926(7) 0.08104(11) 0.0287(4) Uani 1 1 d . .
H3A H -0.0404 0.3616 0.0740 0.034 Uiso 1 1 calc R U
H3B H -0.1155 0.3144 0.0983 0.034 Uiso 1 1 calc R U
C4 C 0.0340(3) 0.30842(7) 0.00907(11) 0.0268(4) Uani 1 1 d . .
H4A H 0.0550 0.2758 0.0180 0.032 Uiso 1 1 calc R U
C5 C 0.1914(3) 0.32963(7) -0.01573(11) 0.0280(4) Uani 1 1 d . .
H5A H 0.2266 0.3150 -0.0609 0.034 Uiso 1 1 calc R U
H5B H 0.1736 0.3619 -0.0261 0.034 Uiso 1 1 calc R U
C6 C 0.3230(3) 0.32506(7) 0.04106(11) 0.0269(4) Uani 1 1 d . .
H6A H 0.4204 0.3406 0.0238 0.032 Uiso 1 1 calc R U
H6B H 0.3492 0.2929 0.0476 0.032 Uiso 1 1 calc R U
C7 C 0.3991(2) 0.34196(6) 0.17402(10) 0.0238(4) Uani 1 1 d . .
H7 H 0.3572 0.3597 0.2157 0.029 Uiso 1 1 calc R U
C8 C 0.5606(2) 0.36270(6) 0.15388(12) 0.0279(4) Uani 1 1 d . .
H8 H 0.6059 0.3455 0.1123 0.033 Uiso 1 1 calc R U
C9 C 0.6790(3) 0.36065(7) 0.21603(12) 0.0304(4) Uani 1 1 d . .
H9A H 0.6382 0.3786 0.2570 0.036 Uiso 1 1 calc R U
H9B H 0.7822 0.3737 0.2006 0.036 Uiso 1 1 calc R U
C10 C 0.7043(3) 0.31204(7) 0.24010(11) 0.0281(4) Uani 1 1 d . .
H10A H 0.7516 0.2945 0.2001 0.034 Uiso 1 1 calc R U
H10B H 0.7795 0.3113 0.2812 0.034 Uiso 1 1 calc R U
C11 C 0.5465(3) 0.29105(7) 0.26233(11) 0.0307(4) Uani 1 1 d . .
H11A H 0.5045 0.3069 0.3053 0.037 Uiso 1 1 calc R U
H11B H 0.5640 0.2592 0.2755 0.037 Uiso 1 1 calc R U
C12 C 0.4251(3) 0.29379(7) 0.20152(12) 0.0284(4) Uani 1 1 d . .
H12A H 0.3219 0.2816 0.2187 0.034 Uiso 1 1 calc R U
H12B H 0.4616 0.2748 0.1610 0.034 Uiso 1 1 calc R U
C13 C -0.0952(3) 0.31146(7) -0.04776(11) 0.0287(4) Uani 1 1 d . .
C14 C -0.1336(3) 0.27435(7) -0.08947(12) 0.0311(5) Uani 1 1 d . .
H14 H -0.0778 0.2469 -0.0822 0.037 Uiso 1 1 calc R U
C15 C -0.2519(3) 0.27664(9) -0.14156(13) 0.0412(6) Uani 1 1 d . .
H15 H -0.2760 0.2509 -0.1697 0.049 Uiso 1 1 calc R U
C16 C -0.3350(3) 0.31593(10) -0.15287(13) 0.0450(6) Uani 1 1 d . .
H16 H -0.4169 0.3173 -0.1882 0.054 Uiso 1 1 calc R U
C17 C -0.2976(3) 0.35334(10) -0.11214(14) 0.0466(6) Uani 1 1 d . .
H17 H -0.3539 0.3806 -0.1197 0.056 Uiso 1 1 calc R U
C18 C -0.1785(3) 0.35130(9) -0.06045(13) 0.0418(6) Uani 1 1 d . .
H18 H -0.1532 0.3774 -0.0332 0.050 Uiso 1 1 calc R U
C19 C -0.1355(2) 0.50248(6) 0.12521(11) 0.0255(4) Uani 1 1 d . .
C20 C -0.0748(3) 0.49329(7) 0.04854(11) 0.0295(4) Uani 1 1 d . .
H20A H 0.0042 0.4686 0.0500 0.035 Uiso 1 1 calc R U
H20B H -0.0201 0.5204 0.0300 0.035 Uiso 1 1 calc R U
C21 C -0.2111(3) 0.48053(7) -0.00310(12) 0.0314(5) Uani 1 1 d . .
H21A H -0.1677 0.4771 -0.0524 0.038 Uiso 1 1 calc R U
H21B H -0.2562 0.4512 0.0118 0.038 Uiso 1 1 calc R U
C22 C -0.3450(3) 0.51584(7) -0.00411(11) 0.0285(4) Uani 1 1 d . .
H22 H -0.2987 0.5446 -0.0226 0.034 Uiso 1 1 calc R U
C23 C -0.4039(3) 0.52422(7) 0.07299(11) 0.0274(4) Uani 1 1 d . .
H23A H -0.4851 0.5484 0.0725 0.033 Uiso 1 1 calc R U
H23B H -0.4553 0.4966 0.0916 0.033 Uiso 1 1 calc R U
C24 C -0.2674(3) 0.53762(7) 0.12294(11) 0.0282(4) Uani 1 1 d . .
H24A H -0.2220 0.5666 0.1064 0.034 Uiso 1 1 calc R U
H24B H -0.3098 0.5421 0.1722 0.034 Uiso 1 1 calc R U
C25 C -0.0041(2) 0.51608(6) 0.17978(11) 0.0260(4) Uani 1 1 d . .
H25 H -0.0569 0.5173 0.2281 0.031 Uiso 1 1 calc R U
C26 C 0.1321(3) 0.48172(7) 0.18643(12) 0.0279(4) Uani 1 1 d . .
H26 H 0.1934 0.4812 0.1402 0.033 Uiso 1 1 calc R U
C27 C 0.2454(3) 0.49348(7) 0.24757(12) 0.0313(5) Uani 1 1 d . .
H27A H 0.3337 0.4714 0.2487 0.038 Uiso 1 1 calc R U
H27B H 0.1875 0.4914 0.2940 0.038 Uiso 1 1 calc R U
C28 C 0.3147(3) 0.54092(7) 0.23920(13) 0.0339(5) Uani 1 1 d . .
H28A H 0.3785 0.5486 0.2824 0.041 Uiso 1 1 calc R U
H28B H 0.3864 0.5418 0.1968 0.041 Uiso 1 1 calc R U
C29 C 0.1822(3) 0.57530(7) 0.22971(12) 0.0332(5) Uani 1 1 d . .
H29A H 0.2297 0.6051 0.2200 0.040 Uiso 1 1 calc R U
H29B H 0.1198 0.5775 0.2749 0.040 Uiso 1 1 calc R U
C30 C 0.0703(3) 0.56253(7) 0.16745(12) 0.0302(4) Uani 1 1 d . .
H30A H -0.0155 0.5853 0.1633 0.036 Uiso 1 1 calc R U
H30B H 0.1310 0.5624 0.1217 0.036 Uiso 1 1 calc R U
C31 C -0.4828(3) 0.50319(7) -0.05254(11) 0.0299(5) Uani 1 1 d . .
C32 C -0.5792(4) 0.46630(8) -0.03636(14) 0.0455(6) Uani 1 1 d . .
H32 H -0.5528 0.4477 0.0035 0.055 Uiso 1 1 calc R U
C33 C -0.7123(4) 0.45644(9) -0.07737(15) 0.0541(8) Uani 1 1 d . .
H33 H -0.7786 0.4318 -0.0645 0.065 Uiso 1 1 calc R U
C34 C -0.7495(4) 0.48227(9) -0.13727(15) 0.0486(7) Uani 1 1 d . .
H34 H -0.8408 0.4754 -0.1656 0.058 Uiso 1 1 calc R U
C35 C -0.6528(3) 0.51804(8) -0.15534(12) 0.0376(5) Uani 1 1 d . .
H35 H -0.6760 0.5355 -0.1969 0.045 Uiso 1 1 calc R U
C36 C -0.5218(3) 0.52861(7) -0.11295(11) 0.0304(4) Uani 1 1 d . .
H36 H -0.4574 0.5537 -0.1254 0.036 Uiso 1 1 calc R U
C37 C 0.2897(3) 0.67063(7) -0.00863(11) 0.0253(4) Uani 1 1 d . .
C38 C 0.2335(2) 0.67313(7) 0.06973(11) 0.0286(4) Uani 1 1 d . .
H38A H 0.1889 0.6437 0.0841 0.034 Uiso 1 1 calc R U
H38B H 0.1474 0.6958 0.0737 0.034 Uiso 1 1 calc R U
C39 C 0.3693(3) 0.68568(7) 0.12130(11) 0.0293(4) Uani 1 1 d . .
H39A H 0.4067 0.7165 0.1102 0.035 Uiso 1 1 calc R U
H39B H 0.3289 0.6855 0.1714 0.035 Uiso 1 1 calc R U
C40 C 0.5096(3) 0.65288(6) 0.11503(11) 0.0268(4) Uani 1 1 d . .
H40 H 0.4664 0.6222 0.1248 0.032 Uiso 1 1 calc R U
C41 C 0.5694(3) 0.65294(7) 0.03696(11) 0.0305(4) Uani 1 1 d . .
H41A H 0.6096 0.6832 0.0245 0.037 Uiso 1 1 calc R U
H41B H 0.6588 0.6314 0.0320 0.037 Uiso 1 1 calc R U
C42 C 0.4354(3) 0.63992(7) -0.01487(11) 0.0314(5) Uani 1 1 d . .
H42A H 0.4025 0.6086 -0.0049 0.038 Uiso 1 1 calc R U
H42B H 0.4764 0.6411 -0.0649 0.038 Uiso 1 1 calc R U
C43 C 0.1582(3) 0.65557(7) -0.06257(11) 0.0267(4) Uani 1 1 d . .
H43 H 0.2093 0.6554 -0.1113 0.032 Uiso 1 1 calc R U
C44 C 0.0141(2) 0.68740(7) -0.06805(12) 0.0278(4) Uani 1 1 d . .
H44 H -0.0441 0.6876 -0.0210 0.033 Uiso 1 1 calc R U
C45 C -0.1007(3) 0.67281(7) -0.12794(12) 0.0319(5) Uani 1 1 d . .
H45A H -0.1955 0.6927 -0.1273 0.038 Uiso 1 1 calc R U
H45B H -0.0473 0.6766 -0.1752 0.038 Uiso 1 1 calc R U
C46 C -0.1553(3) 0.62409(8) -0.12029(12) 0.0330(5) Uani 1 1 d . .
H46A H -0.2258 0.6213 -0.0777 0.040 Uiso 1 1 calc R U
H46B H -0.2175 0.6153 -0.1635 0.040 Uiso 1 1 calc R U
C47 C -0.0136(3) 0.59267(7) -0.11185(12) 0.0334(5) Uani 1 1 d . .
H47A H 0.0484 0.5921 -0.1573 0.040 Uiso 1 1 calc R U
H47B H -0.0525 0.5618 -0.1024 0.040 Uiso 1 1 calc R U
C48 C 0.0946(3) 0.60764(7) -0.05001(12) 0.0307(5) Uani 1 1 d . .
H48A H 0.1856 0.5866 -0.0457 0.037 Uiso 1 1 calc R U
H48B H 0.0340 0.6067 -0.0042 0.037 Uiso 1 1 calc R U
C49 C 0.6431(3) 0.66081(7) 0.16878(11) 0.0273(4) Uani 1 1 d . .
C50 C 0.7626(3) 0.69245(7) 0.15756(12) 0.0356(5) Uani 1 1 d . .
H50 H 0.7581 0.7112 0.1162 0.043 Uiso 1 1 calc R U
C51 C 0.8881(3) 0.69709(8) 0.20562(13) 0.0379(5) Uani 1 1 d . .
H51 H 0.9686 0.7189 0.1968 0.045 Uiso 1 1 calc R U
C52 C 0.8972(3) 0.67021(7) 0.26645(13) 0.0360(5) Uani 1 1 d . .
H52 H 0.9843 0.6729 0.2990 0.043 Uiso 1 1 calc R U
C53 C 0.7768(3) 0.63934(7) 0.27889(13) 0.0377(5) Uani 1 1 d . .
H53 H 0.7805 0.6211 0.3209 0.045 Uiso 1 1 calc R U
C54 C 0.6516(3) 0.63466(7) 0.23117(11) 0.0305(5) Uani 1 1 d . .
H54 H 0.5700 0.6133 0.2409 0.037 Uiso 1 1 calc R U
O1 O 0.23625(17) 0.39238(5) 0.10155(8) 0.0287(3) Uani 1 1 d . .
H1 H 0.3203 0.4076 0.1055 0.043 Uiso 1 1 calc R U
O2 O 0.5333(2) 0.40823(5) 0.13127(12) 0.0470(5) Uani 1 1 d . .
H2 H 0.6183 0.4230 0.1350 0.071 Uiso 1 1 calc R U
O3 O -0.21072(18) 0.46196(5) 0.15268(8) 0.0294(3) Uani 1 1 d . .
H3 H -0.1409 0.4451 0.1707 0.044 Uiso 1 1 calc R U
O4 O 0.06785(18) 0.43734(5) 0.19973(8) 0.0306(3) Uani 1 1 d . .
H4 H 0.1117 0.4188 0.1720 0.046 Uiso 1 1 calc R U
O5 O 0.34423(19) 0.71497(5) -0.02942(9) 0.0362(4) Uani 1 1 d . .
H5 H 0.2660 0.7305 -0.0430 0.054 Uiso 1 1 calc R U
O6 O 0.07033(18) 0.73208(5) -0.08356(9) 0.0336(3) Uani 1 1 d . .
H6 H 0.0074 0.7510 -0.0655 0.050 Uiso 1 1 calc R U

loop_
_atom_site_aniso_label
_atom_site_aniso_U_11
_atom_site_aniso_U_22
_atom_site_aniso_U_33
_atom_site_aniso_U_23
_atom_site_aniso_U_13
_atom_site_aniso_U_12
C1 0.0254(10) 0.0172(9) 0.0291(10) 0.0004(7) 0.0014(8) -0.0012(8)
C2 0.0273(10) 0.0294(10) 0.0256(10) 0.0002(8) 0.0033(8) -0.0035(9)
C3 0.0260(10) 0.0318(11) 0.0284(10) 0.0000(8) 0.0016(8) -0.0035(9)
C4 0.0307(10) 0.0206(9) 0.0291(10) 0.0002(7) -0.0020(9) -0.0005(8)
C5 0.0300(11) 0.0279(10) 0.0260(9) 0.0006(8) 0.0027(8) 0.0027(9)
C6 0.0278(10) 0.0253(10) 0.0277(10) -0.0002(8) 0.0024(8) 0.0008(8)
C7 0.0260(10) 0.0175(9) 0.0280(10) -0.0012(7) 0.0019(8) -0.0007(8)
C8 0.0277(10) 0.0192(9) 0.0367(11) 0.0049(8) -0.0026(9) -0.0020(8)
C9 0.0284(10) 0.0231(10) 0.0395(11) -0.0004(9) -0.0045(9) -0.0023(8)
C10 0.0308(11) 0.0263(10) 0.0272(10) 0.0018(8) -0.0025(8) 0.0010(8)
C11 0.0365(12) 0.0264(10) 0.0292(11) 0.0048(8) 0.0011(9) -0.0021(9)
C12 0.0312(10) 0.0210(9) 0.0330(10) 0.0036(8) -0.0013(8) -0.0027(8)
C13 0.0301(10) 0.0285(10) 0.0275(10) 0.0021(8) 0.0001(9) -0.0016(9)
C14 0.0337(11) 0.0285(11) 0.0310(11) 0.0027(8) 0.0010(9) -0.0063(9)
C15 0.0445(13) 0.0438(13) 0.0352(12) 0.0053(10) -0.0059(11) -0.0173(11)
C16 0.0330(13) 0.0670(17) 0.0349(12) 0.0139(12) -0.0066(10) -0.0065(12)
C17 0.0455(14) 0.0552(15) 0.0392(13) 0.0092(12) -0.0023(11) 0.0161(13)
C18 0.0525(15) 0.0373(12) 0.0357(12) -0.0031(10) -0.0064(11) 0.0118(11)
C19 0.0289(10) 0.0186(9) 0.0291(10) 0.0013(8) 0.0010(8) -0.0032(8)
C20 0.0326(11) 0.0238(10) 0.0322(11) -0.0017(8) 0.0021(9) -0.0007(8)
C21 0.0388(12) 0.0269(10) 0.0284(10) -0.0029(8) 0.0022(9) 0.0016(9)
C22 0.0369(11) 0.0203(9) 0.0282(10) 0.0017(8) -0.0017(9) -0.0005(8)
C23 0.0307(10) 0.0211(9) 0.0304(10) -0.0014(8) -0.0008(9) 0.0022(8)
C24 0.0327(11) 0.0226(10) 0.0292(10) -0.0023(8) -0.0003(9) -0.0006(8)
C25 0.0298(10) 0.0219(9) 0.0265(9) -0.0010(8) 0.0030(8) -0.0010(8)
C26 0.0307(10) 0.0221(9) 0.0309(10) -0.0012(8) 0.0006(8) -0.0021(8)
C27 0.0332(11) 0.0266(10) 0.0339(11) -0.0013(8) -0.0048(9) 0.0018(9)
C28 0.0320(11) 0.0309(11) 0.0388(12) -0.0030(9) -0.0024(9) -0.0050(9)
C29 0.0361(12) 0.0250(10) 0.0385(12) -0.0034(9) 0.0002(9) -0.0063(9)
C30 0.0338(11) 0.0226(10) 0.0343(11) 0.0012(8) -0.0009(9) -0.0041(9)
C31 0.0393(12) 0.0216(9) 0.0289(11) -0.0004(8) -0.0018(9) -0.0006(9)
C32 0.0642(17) 0.0362(13) 0.0361(12) 0.0115(10) -0.0195(12) -0.0160(12)
C33 0.0745(19) 0.0421(14) 0.0456(14) 0.0106(11) -0.0237(14) -0.0271(14)
C34 0.0621(17) 0.0435(14) 0.0404(13) 0.0040(11) -0.0225(13) -0.0121(13)
C35 0.0518(14) 0.0320(11) 0.0291(11) 0.0045(9) -0.0078(10) 0.0039(11)
C36 0.0394(12) 0.0236(9) 0.0281(10) 0.0013(8) 0.0029(9) 0.0023(9)
C37 0.0275(10) 0.0195(9) 0.0289(10) 0.0035(8) 0.0023(8) 0.0017(8)
C38 0.0275(10) 0.0258(10) 0.0326(11) -0.0054(8) 0.0043(9) 0.0000(8)
C39 0.0319(11) 0.0255(10) 0.0305(10) -0.0063(8) 0.0035(9) 0.0006(9)
C40 0.0341(11) 0.0188(9) 0.0274(10) -0.0004(8) -0.0006(8) -0.0003(8)
C41 0.0290(11) 0.0333(11) 0.0291(10) -0.0012(8) 0.0009(9) 0.0072(9)
C42 0.0325(11) 0.0350(11) 0.0266(10) -0.0033(9) 0.0005(9) 0.0088(9)
C43 0.0303(10) 0.0244(10) 0.0256(10) 0.0016(8) 0.0030(8) 0.0037(8)
C44 0.0264(10) 0.0250(10) 0.0321(11) 0.0037(8) 0.0048(8) 0.0029(8)
C45 0.0278(11) 0.0343(12) 0.0337(11) 0.0060(9) 0.0016(9) 0.0049(9)
C46 0.0321(11) 0.0365(11) 0.0303(11) -0.0004(9) 0.0006(8) -0.0010(10)
C47 0.0394(12) 0.0298(11) 0.0311(11) -0.0025(9) -0.0017(9) -0.0009(10)
C48 0.0366(12) 0.0244(10) 0.0312(10) 0.0018(8) -0.0022(9) 0.0011(9)
C49 0.0346(11) 0.0195(9) 0.0277(10) -0.0030(8) 0.0016(8) 0.0031(8)
C50 0.0463(13) 0.0302(11) 0.0302(11) 0.0028(9) 0.0001(10) -0.0067(10)
C51 0.0396(12) 0.0357(12) 0.0383(12) -0.0054(10) 0.0013(10) -0.0076(10)
C52 0.0397(12) 0.0321(11) 0.0360(11) -0.0095(9) -0.0085(10) 0.0060(10)
C53 0.0558(15) 0.0265(10) 0.0306(11) 0.0007(9) -0.0052(10) 0.0043(10)
C54 0.0408(12) 0.0225(9) 0.0282(10) -0.0019(8) 0.0018(9) -0.0024(9)
O1 0.0289(7) 0.0184(6) 0.0390(8) 0.0002(6) -0.0026(6) -0.0001(6)
O2 0.0338(8) 0.0245(8) 0.0827(13) 0.0216(8) -0.0184(9) -0.0092(7)
O3 0.0309(7) 0.0217(7) 0.0356(8) 0.0040(6) -0.0029(6) -0.0041(6)
O4 0.0356(8) 0.0201(6) 0.0361(8) -0.0011(6) -0.0016(6) 0.0006(6)
O5 0.0289(8) 0.0280(8) 0.0517(10) 0.0135(7) -0.0031(7) -0.0027(6)
O6 0.0307(8) 0.0237(7) 0.0463(9) 0.0058(6) 0.0030(7) 0.0047(6)

loop_
_atom_type_symbol
_atom_type_description
_atom_type_scat_dispersion_real
_atom_type_scat_dispersion_imag
_atom_type_scat_source
C C 0.0181 0.0091 'International Tables Vol C Tables 4.2.6.8 and 6.1.1.4'
H H 0.0000 0.0000 'International Tables Vol C Tables 4.2.6.8 and 6.1.1.4'
O O 0.0492 0.0322 'International Tables Vol C Tables 4.2.6.8 and 6.1.1.4'

loop_
_geom_angle_atom_site_label_1
_geom_angle_atom_site_label_2
_geom_angle_atom_site_label_3
_geom_angle
O1 C1 C2 105.19(16)
O1 C1 C6 107.33(16)
C2 C1 C6 109.48(16)
O1 C1 C7 108.31(15)
C2 C1 C7 111.14(16)
C6 C1 C7 114.87(16)
C3 C2 C1 112.44(16)
C3 C2 H2A 109.1
C1 C2 H2A 109.1
C3 C2 H2B 109.1
C1 C2 H2B 109.1
H2A C2 H2B 107.8
C2 C3 C4 110.94(17)
C2 C3 H3A 109.5
C4 C3 H3A 109.5
C2 C3 H3B 109.5
C4 C3 H3B 109.5
H3A C3 H3B 108.0
C13 C4 C3 112.54(17)
C13 C4 C5 112.44(17)
C3 C4 C5 109.51(16)
C13 C4 H4A 107.4
C3 C4 H4A 107.4
C5 C4 H4A 107.4
C6 C5 C4 112.13(17)
C6 C5 H5A 109.2
C4 C5 H5A 109.2
C6 C5 H5B 109.2
C4 C5 H5B 109.2
H5A C5 H5B 107.9
C5 C6 C1 111.70(17)
C5 C6 H6A 109.3
C1 C6 H6A 109.3
C5 C6 H6B 109.3
C1 C6 H6B 109.3
H6A C6 H6B 107.9
C8 C7 C12 109.35(16)
C8 C7 C1 113.93(16)
C12 C7 C1 113.26(16)
C8 C7 H7 106.6
C12 C7 H7 106.6
C1 C7 H7 106.6
O2 C8 C9 111.27(17)
O2 C8 C7 108.06(16)
C9 C8 C7 111.98(17)
O2 C8 H8 108.5
C9 C8 H8 108.5
C7 C8 H8 108.5
C8 C9 C10 110.45(17)
C8 C9 H9A 109.6
C10 C9 H9A 109.6
C8 C9 H9B 109.6
C10 C9 H9B 109.6
H9A C9 H9B 108.1
C11 C10 C9 110.36(17)
C11 C10 H10A 109.6
C9 C10 H10A 109.6
C11 C10 H10B 109.6
C9 C10 H10B 109.6
H10A C10 H10B 108.1
C10 C11 C12 111.03(17)
C10 C11 H11A 109.4
C12 C11 H11A 109.4
C10 C11 H11B 109.4
C12 C11 H11B 109.4
H11A C11 H11B 108.0
C11 C12 C7 113.00(17)
C11 C12 H12A 109.0
C7 C12 H12A 109.0
C11 C12 H12B 109.0
C7 C12 H12B 109.0
H12A C12 H12B 107.8
C14 C13 C18 117.8(2)
C14 C13 C4 120.45(19)
C18 C13 C4 121.7(2)
C13 C14 C15 121.0(2)
C13 C14 H14 119.5
C15 C14 H14 119.5
C16 C15 C14 120.6(2)
C16 C15 H15 119.7
C14 C15 H15 119.7
C15 C16 C17 119.1(2)
C15 C16 H16 120.4
C17 C16 H16 120.4
C16 C17 C18 120.4(2)
C16 C17 H17 119.8
C18 C17 H17 119.8
C17 C18 C13 120.9(2)
C17 C18 H18 119.5
C13 C18 H18 119.5
O3 C19 C24 105.39(16)
O3 C19 C20 108.70(16)
C24 C19 C20 109.74(17)
O3 C19 C25 107.21(16)
C24 C19 C25 110.76(16)
C20 C19 C25 114.58(17)
C19 C20 C21 111.99(17)
C19 C20 H20A 109.2
C21 C20 H20A 109.2
C19 C20 H20B 109.2
C21 C20 H20B 109.2
H20A C20 H20B 107.9
C22 C21 C20 112.37(17)
C22 C21 H21A 109.1
C20 C21 H21A 109.1
C22 C21 H21B 109.1
C20 C21 H21B 109.1
H21A C21 H21B 107.9
C31 C22 C23 110.42(18)
C31 C22 C21 113.23(17)
C23 C22 C21 109.57(17)
C31 C22 H22 107.8
C23 C22 H22 107.8
C21 C22 H22 107.8
C24 C23 C22 111.57(17)
C24 C23 H23A 109.3
C22 C23 H23A 109.3
C24 C23 H23B 109.3
C22 C23 H23B 109.3
H23A C23 H23B 108.0
C19 C24 C23 112.43(16)
C19 C24 H24A 109.1
C23 C24 H24A 109.1
C19 C24 H24B 109.1
C23 C24 H24B 109.1
H24A C24 H24B 107.8
C30 C25 C26 108.08(17)
C30 C25 C19 115.26(17)
C26 C25 C19 113.96(16)
C30 C25 H25 106.3
C26 C25 H25 106.3
C19 C25 H25 106.3
O4 C26 C27 108.39(17)
O4 C26 C25 110.18(16)
C27 C26 C25 111.72(17)
O4 C26 H26 108.8
C27 C26 H26 108.8
C25 C26 H26 108.8
C26 C27 C28 111.90(18)
C26 C27 H27A 109.2
C28 C27 H27A 109.2
C26 C27 H27B 109.2
C28 C27 H27B 109.2
H27A C27 H27B 107.9
C29 C28 C27 110.77(18)
C29 C28 H28A 109.5
C27 C28 H28A 109.5
C29 C28 H28B 109.5
C27 C28 H28B 109.5
H28A C28 H28B 108.1
C28 C29 C30 111.49(18)
C28 C29 H29A 109.3
C30 C29 H29A 109.3
C28 C29 H29B 109.3
C30 C29 H29B 109.3
H29A C29 H29B 108.0
C25 C30 C29 111.04(17)
C25 C30 H30A 109.4
C29 C30 H30A 109.4
C25 C30 H30B 109.4
C29 C30 H30B 109.4
H30A C30 H30B 108.0
C36 C31 C32 117.7(2)
C36 C31 C22 121.52(19)
C32 C31 C22 120.70(19)
C33 C32 C31 121.1(2)
C33 C32 H32 119.5
C31 C32 H32 119.5
C32 C33 C34 120.3(2)
C32 C33 H33 119.8
C34 C33 H33 119.8
C35 C34 C33 119.4(2)
C35 C34 H34 120.3
C33 C34 H34 120.3
C34 C35 C36 120.2(2)
C34 C35 H35 119.9
C36 C35 H35 119.9
C35 C36 C31 121.3(2)
C35 C36 H36 119.4
C31 C36 H36 119.4
O5 C37 C38 107.79(16)
O5 C37 C42 105.81(17)
C38 C37 C42 110.27(17)
O5 C37 C43 108.37(16)
C38 C37 C43 114.05(17)
C42 C37 C43 110.17(16)
C37 C38 C39 112.12(17)
C37 C38 H38A 109.2
C39 C38 H38A 109.2
C37 C38 H38B 109.2
C39 C38 H38B 109.2
H38A C38 H38B 107.9
C40 C39 C38 111.52(16)
C40 C39 H39A 109.3
C38 C39 H39A 109.3
C40 C39 H39B 109.3
C38 C39 H39B 109.3
H39A C39 H39B 108.0
C49 C40 C41 112.35(17)
C49 C40 C39 114.62(16)
C41 C40 C39 108.76(17)
C49 C40 H40 106.9
C41 C40 H40 106.9
C39 C40 H40 106.9
C42 C41 C40 110.75(17)
C42 C41 H41A 109.5
C40 C41 H41A 109.5
C42 C41 H41B 109.5
C40 C41 H41B 109.5
H41A C41 H41B 108.1
C41 C42 C37 112.78(17)
C41 C42 H42A 109.0
C37 C42 H42A 109.0
C41 C42 H42B 109.0
C37 C42 H42B 109.0
H42A C42 H42B 107.8
C44 C43 C48 108.00(17)
C44 C43 C37 114.92(17)
C48 C43 C37 114.51(16)
C44 C43 H43 106.2
C48 C43 H43 106.2
C37 C43 H43 106.2
O6 C44 C45 108.81(17)
O6 C44 C43 108.97(16)
C45 C44 C43 111.47(17)
O6 C44 H44 109.2
C45 C44 H44 109.2
C43 C44 H44 109.2
C46 C45 C44 112.94(18)
C46 C45 H45A 109.0
C44 C45 H45A 109.0
C46 C45 H45B 109.0
C44 C45 H45B 109.0
H45A C45 H45B 107.8
C47 C46 C45 111.10(18)
C47 C46 H46A 109.4
C45 C46 H46A 109.4
C47 C46 H46B 109.4
C45 C46 H46B 109.4
H46A C46 H46B 108.0
C46 C47 C48 111.18(18)
C46 C47 H47A 109.4
C48 C47 H47A 109.4
C46 C47 H47B 109.4
C48 C47 H47B 109.4
H47A C47 H47B 108.0
C47 C48 C43 111.20(17)
C47 C48 H48A 109.4
C43 C48 H48A 109.4
C47 C48 H48B 109.4
C43 C48 H48B 109.4
H48A C48 H48B 108.0
C50 C49 C54 117.7(2)
C50 C49 C40 122.55(19)
C54 C49 C40 119.72(19)
C51 C50 C49 121.2(2)
C51 C50 H50 119.4
C49 C50 H50 119.4
C52 C51 C50 120.5(2)
C52 C51 H51 119.7
C50 C51 H51 119.7
C53 C52 C51 118.6(2)
C53 C52 H52 120.7
C51 C52 H52 120.7
C54 C53 C52 121.0(2)
C54 C53 H53 119.5
C52 C53 H53 119.5
C53 C54 C49 120.9(2)
C53 C54 H54 119.5
C49 C54 H54 119.5
C1 O1 H1 109.5
C8 O2 H2 109.5
C19 O3 H3 109.5
C26 O4 H4 109.5
C37 O5 H5 109.5
C44 O6 H6 109.5

loop_
_geom_bond_atom_site_label_1
_geom_bond_atom_site_label_2
_geom_bond_distance
C1 O1 1.455(2)
C1 C2 1.532(3)
C1 C6 1.535(3)
C1 C7 1.546(3)
C2 C3 1.525(3)
C2 H2A 0.9900
C2 H2B 0.9900
C3 C4 1.532(3)
C3 H3A 0.9900
C3 H3B 0.9900
C4 C13 1.514(3)
C4 C5 1.533(3)
C4 H4A 1.0000
C5 C6 1.531(3)
C5 H5A 0.9900
C5 H5B 0.9900
C6 H6A 0.9900
C6 H6B 0.9900
C7 C8 1.534(3)
C7 C12 1.537(3)
C7 H7 1.0000
C8 O2 1.437(2)
C8 C9 1.522(3)
C8 H8 1.0000
C9 C10 1.529(3)
C9 H9A 0.9900
C9 H9B 0.9900
C10 C11 1.519(3)
C10 H10A 0.9900
C10 H10B 0.9900
C11 C12 1.521(3)
C11 H11A 0.9900
C11 H11B 0.9900
C12 H12A 0.9900
C12 H12B 0.9900
C13 C14 1.386(3)
C13 C18 1.396(3)
C14 C15 1.386(3)
C14 H14 0.9500
C15 C16 1.377(4)
C15 H15 0.9500
C16 C17 1.382(4)
C16 H16 0.9500
C17 C18 1.385(4)
C17 H17 0.9500
C18 H18 0.9500
C19 O3 1.453(2)
C19 C24 1.522(3)
C19 C20 1.535(3)
C19 C25 1.550(3)
C20 C21 1.539(3)
C20 H20A 0.9900
C20 H20B 0.9900
C21 C22 1.537(3)
C21 H21A 0.9900
C21 H21B 0.9900
C22 C31 1.511(3)
C22 C23 1.533(3)
C22 H22 1.0000
C23 C24 1.525(3)
C23 H23A 0.9900
C23 H23B 0.9900
C24 H24A 0.9900
C24 H24B 0.9900
C25 C30 1.534(3)
C25 C26 1.537(3)
C25 H25 1.0000
C26 O4 1.448(2)
C26 C27 1.519(3)
C26 H26 1.0000
C27 C28 1.535(3)
C27 H27A 0.9900
C27 H27B 0.9900
C28 C29 1.520(3)
C28 H28A 0.9900
C28 H28B 0.9900
C29 C30 1.535(3)
C29 H29A 0.9900
C29 H29B 0.9900
C30 H30A 0.9900
C30 H30B 0.9900
C31 C36 1.391(3)
C31 C32 1.395(3)
C32 C33 1.382(4)
C32 H32 0.9500
C33 C34 1.387(4)
C33 H33 0.9500
C34 C35 1.379(4)
C34 H34 0.9500
C35 C36 1.386(3)
C35 H35 0.9500
C36 H36 0.9500
C37 O5 1.449(2)
C37 C38 1.529(3)
C37 C42 1.530(3)
C37 C43 1.554(3)
C38 C39 1.533(3)
C38 H38A 0.9900
C38 H38B 0.9900
C39 C40 1.533(3)
C39 H39A 0.9900
C39 H39B 0.9900
C40 C49 1.516(3)
C40 C41 1.532(3)
C40 H40 1.0000
C41 C42 1.528(3)
C41 H41A 0.9900
C41 H41B 0.9900
C42 H42A 0.9900
C42 H42B 0.9900
C43 C44 1.538(3)
C43 C48 1.540(3)
C43 H43 1.0000
C44 O6 1.440(2)
C44 C45 1.532(3)
C44 H44 1.0000
C45 C46 1.527(3)
C45 H45A 0.9900
C45 H45B 0.9900
C46 C47 1.519(3)
C46 H46A 0.9900
C46 H46B 0.9900
C47 C48 1.528(3)
C47 H47A 0.9900
C47 H47B 0.9900
C48 H48A 0.9900
C48 H48B 0.9900
C49 C50 1.390(3)
C49 C54 1.396(3)
C50 C51 1.385(3)
C50 H50 0.9500
C51 C52 1.385(3)
C51 H51 0.9500
C52 C53 1.384(3)
C52 H52 0.9500
C53 C54 1.380(3)
C53 H53 0.9500
C54 H54 0.9500
O1 H1 0.8400
O2 H2 0.8400
O3 H3 0.8400
O4 H4 0.8400
O5 H5 0.8400
O6 H6 0.8400
